data_2211201
loop_
_publ_author_name
'Choi, Hong Dae'
'Seo,  Pil Ja'
'Kang, Byoung Won'
'Son, Byeng Wha'
'Lee, Uk'

_publ_section_title
;
 [2-Methyl-3-methylsulfanyl-1-(benzofuran-5-yl)]acetic acid
;
_journal_coeditor_code SJ2133
_journal_issue 11
_journal_name_full 'Acta Crystallographica Section E'
_journal_page_first o4800
_journal_page_last o4801
_journal_paper_doi 10.1107/S1600536806040013
_journal_volume 62
_journal_year 2006
_chemical_formula_iupac 'C12 H12 O3 S'
_chemical_formula_moiety 'C12 H12 O3 S'
_chemical_formula_sum 'C12 H12 O3 S'
_chemical_formula_weight 236.28
_chemical_name_systematic
;
[2-Methyl-3-methylsulfanyl-1-(benzofuran-5-yl)]acetic acid
;
_space_group_IT_number 2
_symmetry_cell_setting triclinic
_symmetry_space_group_name_Hall '-P 1'
_symmetry_space_group_name_H-M 'P -1'
_atom_sites_solution_hydrogens geom
_atom_sites_solution_primary direct
_atom_sites_solution_secondary difmap
_audit_creation_method SHELXL-97
_cell_angle_alpha 81.9980(10)
_cell_angle_beta 85.1200(10)
_cell_angle_gamma 85.8000(10)
_cell_formula_units_Z 2
_cell_length_a 7.1751(5)
_cell_length_b 8.1457(6)
_cell_length_c 9.8533(7)
_cell_measurement_reflns_used 4078
_cell_measurement_temperature 120(2)
_cell_measurement_theta_max 28.30
_cell_measurement_theta_min 2.53
_cell_volume 567.11(7)
_computing_cell_refinement 'SAINT (Bruker, 1997)'
_computing_data_collection 'SMART (Bruker, 1997)'
_computing_data_reduction SAINT
_computing_molecular_graphics 'ORTEP-3 (Farrugia, 1997) and DIAMOND (Brandenburg, 1998)'
_computing_publication_material SHELXL97
_computing_structure_refinement 'SHELXL97 (Sheldrick, 1997)'
_computing_structure_solution 'SHELXS97 (Sheldrick, 1990)'
_diffrn_ambient_temperature 120(2)
_diffrn_detector_area_resol_mean 10.00
_diffrn_measured_fraction_theta_full 0.985
_diffrn_measured_fraction_theta_max 0.985
_diffrn_measurement_device_type 'Bruker SMART CCD'
_diffrn_measurement_method '\f and \w scans'
_diffrn_radiation_monochromator graphite
_diffrn_radiation_source 'fine-focus sealed tube'
_diffrn_radiation_type MoK\a
_diffrn_radiation_wavelength 0.71073
_diffrn_reflns_av_R_equivalents 0.0329
_diffrn_reflns_av_sigmaI/netI 0.0275
_diffrn_reflns_limit_h_max 8
_diffrn_reflns_limit_h_min -8
_diffrn_reflns_limit_k_max 10
_diffrn_reflns_limit_k_min -10
_diffrn_reflns_limit_l_max 12
_diffrn_reflns_limit_l_min -12
_diffrn_reflns_number 4717
_diffrn_reflns_theta_full 26.50
_diffrn_reflns_theta_max 26.50
_diffrn_reflns_theta_min 2.09
_diffrn_standards_number 0
_exptl_absorpt_coefficient_mu 0.273
_exptl_absorpt_correction_type none
_exptl_crystal_colour colorless
_exptl_crystal_density_diffrn 1.384
_exptl_crystal_density_method 'not measured'
_exptl_crystal_description block
_exptl_crystal_F_000 248
_exptl_crystal_size_max 0.62
_exptl_crystal_size_mid 0.54
_exptl_crystal_size_min 0.45
_refine_diff_density_max 0.293
_refine_diff_density_min -0.309
_refine_ls_extinction_coef 0.091(6)
_refine_ls_extinction_expression Fc^*^=kFc[1+0.001xFc^2^\l^3^/sin(2\q)]^-1/4^
_refine_ls_extinction_method SHELXL97
_refine_ls_goodness_of_fit_ref 0.999
_refine_ls_hydrogen_treatment constr
_refine_ls_matrix_type full
_refine_ls_number_parameters 147
_refine_ls_number_reflns 2309
_refine_ls_number_restraints 0
_refine_ls_restrained_S_all 0.999
_refine_ls_R_factor_all 0.0345
_refine_ls_R_factor_gt 0.0325
_refine_ls_shift/su_max <0.001
_refine_ls_shift/su_mean <0.001
_refine_ls_structure_factor_coef Fsqd
_refine_ls_weighting_details 'calc w=1/[\s^2^(Fo^2^)+(0.0316P)^2^+0.3303P] where P=(Fo^2^+2Fc^2^)/3'
_refine_ls_weighting_scheme calc
_refine_ls_wR_factor_gt 0.0815
_refine_ls_wR_factor_ref 0.0833
_reflns_number_gt 2172
_reflns_number_total 2309
_reflns_threshold_expression I>2\s(I)
_cod_data_source_file sj2133.cif
_cod_data_source_block I
_cod_original_sg_symbol_Hall -p_1
_cod_database_code 2211201
_cod_database_fobs_code 2211201

loop_
_symmetry_equiv_pos_as_xyz
'x, y, z'
'-x, -y, -z'

loop_
_atom_site_type_symbol
_atom_site_label
_atom_site_fract_x
_atom_site_fract_y
_atom_site_fract_z
_atom_site_U_iso_or_equiv
_atom_site_adp_type
_atom_site_calc_flag
_atom_site_refinement_flags
_atom_site_occupancy
S S 0.16363(6) 0.83927(5) 0.32168(4) 0.03713(15) Uani d . 1
O O1 0.27862(14) 0.38847(11) 0.51229(10) 0.0256(2) Uani d . 1
O O2 0.44771(14) 0.78857(12) 0.97583(12) 0.0320(3) Uani d . 1
H H2 0.5303 0.8439 0.9950 0.048 Uiso calc R 1
O O3 0.28381(14) 1.03263(12) 0.96519(11) 0.0311(3) Uani d . 1
C C1 0.1274(2) 0.79345(18) 0.93203(15) 0.0281(3) Uani d . 1
H H1A 0.0272 0.8747 0.9048 0.034 Uiso calc R 1
H H1B 0.0834 0.7279 1.0170 0.034 Uiso calc R 1
C C2 0.16784(18) 0.68002(17) 0.82208(14) 0.0240(3) Uani d . 1
C C3 0.16429(19) 0.74652(16) 0.68406(14) 0.0238(3) Uani d . 1
H H3 0.1366 0.8595 0.6591 0.029 Uiso calc R 1
C C4 0.20302(18) 0.64071(16) 0.58395(14) 0.0221(3) Uani d . 1
C C5 0.24318(19) 0.47162(16) 0.62488(14) 0.0232(3) Uani d . 1
C C6 0.2443(2) 0.40112(17) 0.76057(15) 0.0276(3) Uani d . 1
H H6 0.2686 0.2876 0.7850 0.033 Uiso calc R 1
C C7 0.2073(2) 0.50856(18) 0.85872(14) 0.0272(3) Uani d . 1
H H7 0.2086 0.4660 0.9513 0.033 Uiso calc R 1
C C8 0.21442(19) 0.65981(16) 0.43527(14) 0.0240(3) Uani d . 1
C C9 0.26180(19) 0.50729(17) 0.39797(14) 0.0238(3) Uani d . 1
C C10 0.2983(2) 0.44629(18) 0.26315(15) 0.0293(3) Uani d . 1
H H10A 0.1957 0.3840 0.2469 0.044 Uiso calc R 1
H H10B 0.4118 0.3762 0.2629 0.044 Uiso calc R 1
H H10C 0.3110 0.5390 0.1921 0.044 Uiso calc R 1
C C11 0.29339(19) 0.88359(17) 0.95866(13) 0.0234(3) Uani d . 1
C C12 0.3485(3) 0.9673(2) 0.3500(2) 0.0567(5) Uani d . 1
H H12A 0.3366 1.0721 0.2923 0.068 Uiso calc R 1
H H12B 0.4680 0.9123 0.3282 0.068 Uiso calc R 1
H H12C 0.3390 0.9856 0.4446 0.068 Uiso calc R 1

loop_
_atom_site_aniso_label
_atom_site_aniso_U_11
_atom_site_aniso_U_22
_atom_site_aniso_U_33
_atom_site_aniso_U_12
_atom_site_aniso_U_13
_atom_site_aniso_U_23
S 0.0572(3) 0.0260(2) 0.0261(2) 0.00491(17) -0.00774(17) 0.00273(14)
O1 0.0319(5) 0.0202(5) 0.0250(5) -0.0009(4) -0.0043(4) -0.0035(4)
O2 0.0274(5) 0.0255(5) 0.0451(6) 0.0010(4) -0.0090(4) -0.0099(4)
O3 0.0279(5) 0.0231(5) 0.0420(6) -0.0001(4) -0.0055(4) -0.0028(4)
C1 0.0247(7) 0.0343(7) 0.0263(7) -0.0039(6) 0.0024(5) -0.0088(6)
C2 0.0194(6) 0.0279(7) 0.0254(7) -0.0046(5) -0.0008(5) -0.0053(5)
C3 0.0237(6) 0.0209(6) 0.0268(7) -0.0014(5) -0.0018(5) -0.0029(5)
C4 0.0210(6) 0.0219(6) 0.0230(6) -0.0023(5) -0.0031(5) -0.0002(5)
C5 0.0238(7) 0.0214(6) 0.0252(7) -0.0025(5) -0.0033(5) -0.0047(5)
C6 0.0328(7) 0.0213(6) 0.0279(7) -0.0026(5) -0.0054(6) 0.0021(5)
C7 0.0292(7) 0.0296(7) 0.0223(7) -0.0059(5) -0.0034(5) 0.0016(5)
C8 0.0267(7) 0.0229(6) 0.0220(6) -0.0014(5) -0.0037(5) -0.0004(5)
C9 0.0231(7) 0.0250(6) 0.0234(7) -0.0025(5) -0.0037(5) -0.0016(5)
C10 0.0322(8) 0.0301(7) 0.0273(7) -0.0046(6) -0.0025(6) -0.0082(6)
C11 0.0256(7) 0.0269(7) 0.0171(6) -0.0012(5) 0.0013(5) -0.0026(5)
C12 0.0802(15) 0.0317(9) 0.0559(12) -0.0187(9) 0.0060(11) 0.0037(8)

loop_
_atom_type_symbol
_atom_type_description
_atom_type_scat_dispersion_real
_atom_type_scat_dispersion_imag
_atom_type_scat_source
C C 0.0033 0.0016 'International Tables Vol C Tables 4.2.6.8 and 6.1.1.4'
H H 0.0000 0.0000 'International Tables Vol C Tables 4.2.6.8 and 6.1.1.4'
O O 0.0106 0.0060 'International Tables Vol C Tables 4.2.6.8 and 6.1.1.4'
S S 0.1246 0.1234 'International Tables Vol C Tables 4.2.6.8 and 6.1.1.4'

loop_
_geom_angle_atom_site_label_1
_geom_angle_atom_site_label_2
_geom_angle_atom_site_label_3
_geom_angle
_geom_angle_publ_flag
C8 S C12 100.98(8) yes
C5 O1 C9 106.18(10) yes
C11 O2 H2 109.5 yes
C11 C1 C2 114.09(11) ?
C11 C1 H1A 108.7 ?
C2 C1 H1A 108.7 ?
C11 C1 H1B 108.7 ?
C2 C1 H1B 108.7 ?
H1A C1 H1B 107.6 ?
C3 C2 C7 120.07(13) ?
C3 C2 C1 119.52(12) ?
C7 C2 C1 120.41(13) ?
C2 C3 C4 118.86(12) ?
C2 C3 H3 120.6 ?
C4 C3 H3 120.6 ?
C3 C4 C5 119.15(12) ?
C3 C4 C8 135.65(12) ?
C5 C4 C8 105.21(12) ?
O1 C5 C6 125.90(12) yes
O1 C5 C4 110.59(11) yes
C6 C5 C4 123.52(13) ?
C5 C6 C7 116.52(12) ?
C5 C6 H6 121.7 ?
C7 C6 H6 121.7 ?
C6 C7 C2 121.87(13) ?
C6 C7 H7 119.1 ?
C2 C7 H7 119.1 ?
C9 C8 C4 106.88(12) ?
C9 C8 S 125.04(11) ?
C4 C8 S 127.97(10) ?
C8 C9 O1 111.14(12) ?
C8 C9 C10 132.99(13) ?
O1 C9 C10 115.87(12) yes
C9 C10 H10A 109.5 ?
C9 C10 H10B 109.5 ?
H10A C10 H10B 109.5 ?
C9 C10 H10C 109.5 ?
H10A C10 H10C 109.5 ?
H10B C10 H10C 109.5 ?
O3 C11 O2 123.11(13) yes
O3 C11 C1 122.42(13) yes
O2 C11 C1 114.46(12) yes
S C12 H12A 109.5 ?
S C12 H12B 109.5 ?
H12A C12 H12B 109.5 ?
S C12 H12C 109.5 ?
H12A C12 H12C 109.5 ?
H12B C12 H12C 109.5 ?

loop_
_geom_bond_atom_site_label_1
_geom_bond_atom_site_label_2
_geom_bond_distance
_geom_bond_publ_flag
S C8 1.7487(13) yes
S C12 1.809(2) yes
O1 C5 1.3748(16) yes
O1 C9 1.3866(16) yes
O2 C11 1.3129(17) yes
O2 H2 0.8200 yes
O3 C11 1.2213(17) yes
C1 C11 1.504(2) ?
C1 C2 1.5158(18) ?
C1 H1A 0.9700 ?
C1 H1B 0.9700 ?
C2 C3 1.3936(19) ?
C2 C7 1.407(2) ?
C3 C4 1.3958(19) ?
C3 H3 0.9300 ?
C4 C5 1.3963(18) ?
C4 C8 1.4475(19) ?
C5 C6 1.3801(19) ?
C6 C7 1.389(2) ?
C6 H6 0.9300 ?
C7 H7 0.9300 ?
C8 C9 1.3558(19) ?
C9 C10 1.4784(19) ?
C10 H10A 0.9600 ?
C10 H10B 0.9600 ?
C10 H10C 0.9600 ?
C12 H12A 0.9600 ?
C12 H12B 0.9600 ?
C12 H12C 0.9600 ?

loop_
_geom_hbond_atom_site_label_D
_geom_hbond_atom_site_label_H
_geom_hbond_atom_site_label_A
_geom_hbond_site_symmetry_A
_geom_hbond_distance_DH
_geom_hbond_distance_HA
_geom_hbond_distance_DA
_geom_hbond_angle_DHA
O2 H2 O3 2_677 0.82 1.83 2.6470(15) 179.0

loop_
_geom_torsion_atom_site_label_1
_geom_torsion_atom_site_label_2
_geom_torsion_atom_site_label_3
_geom_torsion_atom_site_label_4
_geom_torsion
C11 C1 C2 C3 -82.39(16)
C11 C1 C2 C7 98.09(15)
C7 C2 C3 C4 -0.9(2)
C1 C2 C3 C4 179.57(12)
C2 C3 C4 C5 0.32(19)
C2 C3 C4 C8 -179.55(14)
C9 O1 C5 C6 179.81(13)
C9 O1 C5 C4 0.39(14)
C3 C4 C5 O1 -179.58(11)
C8 C4 C5 O1 0.32(15)
C3 C4 C5 C6 1.0(2)
C8 C4 C5 C6 -179.12(13)
O1 C5 C6 C7 179.06(13)
C4 C5 C6 C7 -1.6(2)
C5 C6 C7 C2 0.9(2)
C3 C2 C7 C6 0.3(2)
C1 C2 C7 C6 179.79(13)
C3 C4 C8 C9 178.95(15)
C5 C4 C8 C9 -0.93(15)
C3 C4 C8 S -4.8(2)
C5 C4 C8 S 175.31(11)
C12 S C8 C9 -117.47(14)
C12 S C8 C4 66.94(15)
C4 C8 C9 O1 1.22(16)
S C8 C9 O1 -175.15(10)
C4 C8 C9 C10 -178.51(14)
S C8 C9 C10 5.1(2)
C5 O1 C9 C8 -1.02(15)
C5 O1 C9 C10 178.76(11)
C2 C1 C11 O3 132.25(14)
C2 C1 C11 O2 -48.53(17)

loop_
_cod_related_entry_id
_cod_related_entry_database
_cod_related_entry_code
1 ChemSpider 21126088
